data_4307207
loop_
_publ_author_name
'Bing Lian'
'Christophe M. Thomas'
'Osvaldo L. Casagrande'
'Christian W. Lehmann'
'Thierry Roisnel'
'Jean-Fran\,cois Carpentier'

_publ_section_title
;
Aluminum and Zinc Complexes Based on an Amino-Bis(pyrazolyl) Ligand:
Synthesis, Structures, and Use in MMA and Lactide Polymerization
;
_journal_name_full 'Inorganic Chemistry'
_journal_page_first 328
_journal_page_last 340
_journal_paper_doi 10.1021/ic061749z
_journal_volume 46
_journal_year 2007
_chemical_formula_sum 'C17 H32 Al N5'
_chemical_formula_weight 333.46
_chemical_name_systematic
;
 ?
;
_space_group_IT_number 2
_symmetry_cell_setting triclinic
_symmetry_space_group_name_Hall '-P 1'
_symmetry_space_group_name_H-M 'P -1'
_atom_sites_solution_hydrogens geom
_atom_sites_solution_primary direct
_atom_sites_solution_secondary difmap
_audit_creation_method SHELXL-97
_cell_angle_alpha 112.304(5)
_cell_angle_beta 93.821(5)
_cell_angle_gamma 106.374(5)
_cell_formula_units_Z 2
_cell_length_a 8.826(5)
_cell_length_b 10.920(5)
_cell_length_c 11.763(5)
_cell_measurement_temperature 293(2)
_cell_volume 986.9(8)
_computing_structure_refinement 'SHELXL-97 (Sheldrick, 1997)'
_diffrn_ambient_temperature 293(2)
_diffrn_measured_fraction_theta_full 0.849
_diffrn_measured_fraction_theta_max 0.849
_diffrn_radiation_monochromator graphite
_diffrn_radiation_source 'fine-focus sealed tube'
_diffrn_radiation_type MoK\a
_diffrn_radiation_wavelength 0.71069
_diffrn_reflns_av_R_equivalents 0.0303
_diffrn_reflns_av_sigmaI/netI 0.0279
_diffrn_reflns_limit_h_max 13
_diffrn_reflns_limit_h_min -14
_diffrn_reflns_limit_k_max 16
_diffrn_reflns_limit_k_min -16
_diffrn_reflns_limit_l_max 17
_diffrn_reflns_limit_l_min -18
_diffrn_reflns_number 23752
_diffrn_reflns_theta_full 35.47
_diffrn_reflns_theta_max 35.47
_diffrn_reflns_theta_min 2.45
_exptl_absorpt_coefficient_mu 0.110
_exptl_crystal_density_diffrn 1.122
_exptl_crystal_density_method 'not measured'
_exptl_crystal_F_000 364
_refine_diff_density_max 0.571
_refine_diff_density_min -0.432
_refine_diff_density_rms 0.076
_refine_ls_extinction_coef 0.025(5)
_refine_ls_extinction_expression Fc^*^=kFc[1+0.001xFc^2^\l^3^/sin(2\q)]^-1/4^
_refine_ls_extinction_method SHELXL
_refine_ls_goodness_of_fit_ref 1.040
_refine_ls_hydrogen_treatment mixed
_refine_ls_matrix_type full
_refine_ls_number_parameters 212
_refine_ls_number_reflns 7650
_refine_ls_number_restraints 0
_refine_ls_restrained_S_all 1.040
_refine_ls_R_factor_all 0.0538
_refine_ls_R_factor_gt 0.0462
_refine_ls_shift/su_max 0.001
_refine_ls_shift/su_mean 0.000
_refine_ls_structure_factor_coef Fsqd
_refine_ls_weighting_details 'calc w=1/[\s^2^(Fo^2^)+(0.0851P)^2^+0.3376P] where P=(Fo^2^+2Fc^2^)/3'
_refine_ls_weighting_scheme calc
_refine_ls_wR_factor_gt 0.1382
_refine_ls_wR_factor_ref 0.1478
_reflns_number_gt 6561
_reflns_number_total 7650
_reflns_threshold_expression >2sigma(I)
_cod_data_source_file ic061749zsi20060914_055238_1.cif
_cod_data_source_block Complex_2
_cod_database_code 4307207

loop_
_symmetry_equiv_pos_as_xyz
'x, y, z'
'-x, -y, -z'

loop_
_atom_site_label
_atom_site_type_symbol
_atom_site_fract_x
_atom_site_fract_y
_atom_site_fract_z
_atom_site_U_iso_or_equiv
_atom_site_adp_type
_atom_site_occupancy
_atom_site_symmetry_multiplicity
_atom_site_calc_flag
_atom_site_refinement_flags
_atom_site_disorder_assembly
_atom_site_disorder_group
Al1 Al 0.94290(3) 0.78559(3) 0.74199(3) 0.01654(8) Uani 1 1 d . . .
C1 C 0.80159(14) 0.88733(11) 0.83027(10) 0.0244(2) Uani 1 1 d . . .
H1A H 0.6915 0.8265 0.8013 0.037 Uiso 0.50 1 calc PR . .
H1B H 0.8136 0.9686 0.8133 0.037 Uiso 0.50 1 calc PR . .
H1C H 0.8314 0.9161 0.9188 0.037 Uiso 0.50 1 calc PR . .
H1D H 0.8662 0.9809 0.8877 0.037 Uiso 0.50 1 calc PR . .
H1E H 0.7441 0.8389 0.8756 0.037 Uiso 0.50 1 calc PR . .
H1F H 0.7263 0.8914 0.7702 0.037 Uiso 0.50 1 calc PR . .
C2 C 0.86317(14) 0.67468(12) 0.55938(9) 0.02358(19) Uani 1 1 d . . .
H2A H 0.7505 0.6230 0.5436 0.035 Uiso 0.50 1 calc PR . .
H2B H 0.9213 0.6105 0.5279 0.035 Uiso 0.50 1 calc PR . .
H2C H 0.8791 0.7368 0.5180 0.035 Uiso 0.50 1 calc PR . .
H2D H 0.9501 0.6905 0.5161 0.035 Uiso 0.50 1 calc PR . .
H2E H 0.7793 0.7030 0.5318 0.035 Uiso 0.50 1 calc PR . .
H2F H 0.8215 0.5767 0.5417 0.035 Uiso 0.50 1 calc PR . .
C3 C 1.17423(13) 0.90015(12) 0.79352(10) 0.0253(2) Uani 1 1 d . . .
H3A H 1.2015 0.9499 0.8831 0.038 Uiso 0.50 1 calc PR . .
H3B H 1.1956 0.9662 0.7563 0.038 Uiso 0.50 1 calc PR . .
H3C H 1.2378 0.8400 0.7662 0.038 Uiso 0.50 1 calc PR . .
H3D H 1.2217 0.8875 0.7206 0.038 Uiso 0.50 1 calc PR . .
H3E H 1.2277 0.8712 0.8474 0.038 Uiso 0.50 1 calc PR . .
H3F H 1.1855 0.9974 0.8375 0.038 Uiso 0.50 1 calc PR . .
N1 N 0.92902(9) 0.63389(8) 0.80535(7) 0.01453(14) Uani 1 1 d . . .
H1 H 0.840(3) 0.566(2) 0.766(2) 0.050 Uiso 1 1 d . . .
C11 C 1.05598(11) 0.56837(9) 0.76779(9) 0.01725(16) Uani 1 1 d . . .
H11A H 1.1578 0.6302 0.8240 0.021 Uiso 1 1 calc R . .
H11B H 1.0681 0.5594 0.6839 0.021 Uiso 1 1 calc R . .
C12 C 1.01853(11) 0.42459(10) 0.77001(9) 0.01902(17) Uani 1 1 d . . .
H12A H 1.1144 0.3976 0.7639 0.023 Uiso 1 1 calc R . .
H12B H 0.9889 0.4299 0.8493 0.023 Uiso 1 1 calc R . .
N13 N 0.88812(10) 0.31760(8) 0.66774(8) 0.01722(15) Uani 1 1 d . . .
N14 N 0.77471(10) 0.35438(9) 0.61667(8) 0.01950(15) Uani 1 1 d . . .
C15 C 0.53193(14) 0.23276(14) 0.45090(12) 0.0317(2) Uani 1 1 d . . .
H15A H 0.5313 0.3270 0.4752 0.048 Uiso 0.50 1 calc PR . .
H15B H 0.4343 0.1768 0.4630 0.048 Uiso 0.50 1 calc PR . .
H15C H 0.5395 0.1938 0.3642 0.048 Uiso 0.50 1 calc PR . .
H15D H 0.4721 0.1381 0.3930 0.048 Uiso 0.50 1 calc PR . .
H15E H 0.5691 0.2883 0.4053 0.048 Uiso 0.50 1 calc PR . .
H15F H 0.4639 0.2713 0.5041 0.048 Uiso 0.50 1 calc PR . .
C16 C 0.67312(12) 0.23375(11) 0.52922(9) 0.02176(18) Uani 1 1 d . . .
C17 C 0.72022(14) 0.11947(11) 0.52532(10) 0.0245(2) Uani 1 1 d . . .
H17 H 0.6687 0.0251 0.4730 0.029 Uiso 1 1 calc R . .
C18 C 0.85940(13) 0.17716(10) 0.61569(9) 0.02063(18) Uani 1 1 d . . .
C19 C 0.96907(17) 0.11266(12) 0.65544(12) 0.0302(2) Uani 1 1 d . . .
H19A H 1.0552 0.1846 0.7216 0.045 Uiso 0.50 1 calc PR . .
H19B H 1.0128 0.0658 0.5855 0.045 Uiso 0.50 1 calc PR . .
H19C H 0.9098 0.0460 0.6848 0.045 Uiso 0.50 1 calc PR . .
H19D H 0.9300 0.0130 0.6063 0.045 Uiso 0.50 1 calc PR . .
H19E H 0.9724 0.1319 0.7424 0.045 Uiso 0.50 1 calc PR . .
H19F H 1.0754 0.1516 0.6432 0.045 Uiso 0.50 1 calc PR . .
C21 C 0.93090(11) 0.68190(10) 0.94238(8) 0.01619(15) Uani 1 1 d . . .
H21A H 0.9921 0.7813 0.9848 0.019 Uiso 1 1 calc R . .
H21B H 0.9845 0.6322 0.9748 0.019 Uiso 1 1 calc R . .
C22 C 0.76192(11) 0.65696(10) 0.97090(8) 0.01731(16) Uani 1 1 d . . .
H22A H 0.7692 0.6933 1.0609 0.021 Uiso 1 1 calc R . .
H22B H 0.7090 0.7080 0.9398 0.021 Uiso 1 1 calc R . .
N23 N 0.66546(9) 0.50902(9) 0.91437(7) 0.01740(15) Uani 1 1 d . . .
N24 N 0.70509(10) 0.41985(9) 0.95734(8) 0.02049(16) Uani 1 1 d . . .
C25 C 0.59838(15) 0.16695(13) 0.90643(16) 0.0363(3) Uani 1 1 d . . .
H25A H 0.6868 0.1928 0.9725 0.054 Uiso 0.50 1 calc PR . .
H25B H 0.6109 0.0986 0.8304 0.054 Uiso 0.50 1 calc PR . .
H25C H 0.4992 0.1278 0.9287 0.054 Uiso 0.50 1 calc PR . .
H25D H 0.5111 0.0867 0.8485 0.054 Uiso 0.50 1 calc PR . .
H25E H 0.5871 0.1808 0.9906 0.054 Uiso 0.50 1 calc PR . .
H25F H 0.6987 0.1516 0.8924 0.054 Uiso 0.50 1 calc PR . .
C26 C 0.59563(12) 0.29400(11) 0.88736(10) 0.02226(18) Uani 1 1 d . . .
C27 C 0.48620(12) 0.30251(11) 0.80001(10) 0.02287(19) Uani 1 1 d . . .
H27 H 0.3996 0.2294 0.7414 0.027 Uiso 1 1 calc R . .
C28 C 0.53439(11) 0.44221(11) 0.81949(9) 0.01957(17) Uani 1 1 d . . .
C29 C 0.46908(13) 0.51555(14) 0.75443(11) 0.0279(2) Uani 1 1 d . . .
H29A H 0.5315 0.6136 0.7917 0.042 Uiso 0.50 1 calc PR . .
H29B H 0.3590 0.5041 0.7624 0.042 Uiso 0.50 1 calc PR . .
H29C H 0.4748 0.4761 0.6674 0.042 Uiso 0.50 1 calc PR . .
H29D H 0.3787 0.4489 0.6892 0.042 Uiso 0.50 1 calc PR . .
H29E H 0.5512 0.5584 0.7186 0.042 Uiso 0.50 1 calc PR . .
H29F H 0.4353 0.5865 0.8136 0.042 Uiso 0.50 1 calc PR . .

loop_
_atom_site_aniso_label
_atom_site_aniso_U_11
_atom_site_aniso_U_22
_atom_site_aniso_U_33
_atom_site_aniso_U_23
_atom_site_aniso_U_13
_atom_site_aniso_U_12
Al1 0.01866(14) 0.01642(14) 0.01360(13) 0.00576(10) 0.00448(10) 0.00485(10)
C1 0.0308(5) 0.0226(4) 0.0239(4) 0.0097(4) 0.0096(4) 0.0135(4)
C2 0.0279(5) 0.0258(5) 0.0153(4) 0.0080(3) 0.0038(3) 0.0072(4)
C3 0.0239(5) 0.0246(5) 0.0231(4) 0.0102(4) 0.0046(4) 0.0014(4)
N1 0.0134(3) 0.0159(3) 0.0125(3) 0.0043(2) 0.0037(2) 0.0043(2)
C11 0.0138(3) 0.0168(4) 0.0196(4) 0.0057(3) 0.0055(3) 0.0049(3)
C12 0.0172(4) 0.0167(4) 0.0208(4) 0.0059(3) 0.0009(3) 0.0054(3)
N13 0.0176(3) 0.0154(3) 0.0174(3) 0.0060(3) 0.0046(3) 0.0044(3)
N14 0.0157(3) 0.0201(4) 0.0194(3) 0.0052(3) 0.0029(3) 0.0055(3)
C15 0.0224(5) 0.0333(6) 0.0276(5) 0.0038(4) -0.0037(4) 0.0064(4)
C16 0.0186(4) 0.0221(4) 0.0189(4) 0.0050(3) 0.0036(3) 0.0036(3)
C17 0.0281(5) 0.0170(4) 0.0207(4) 0.0042(3) 0.0032(4) 0.0015(3)
C18 0.0269(4) 0.0154(4) 0.0186(4) 0.0075(3) 0.0065(3) 0.0046(3)
C19 0.0428(6) 0.0201(4) 0.0290(5) 0.0118(4) 0.0029(5) 0.0112(4)
C21 0.0160(4) 0.0182(4) 0.0122(3) 0.0053(3) 0.0031(3) 0.0038(3)
C22 0.0179(4) 0.0181(4) 0.0144(3) 0.0053(3) 0.0057(3) 0.0052(3)
N23 0.0143(3) 0.0195(3) 0.0163(3) 0.0065(3) 0.0036(2) 0.0037(3)
N24 0.0169(3) 0.0186(3) 0.0238(4) 0.0080(3) 0.0028(3) 0.0043(3)
C25 0.0249(5) 0.0197(5) 0.0573(8) 0.0124(5) -0.0002(5) 0.0040(4)
C26 0.0155(4) 0.0190(4) 0.0273(5) 0.0056(4) 0.0052(3) 0.0039(3)
C27 0.0144(4) 0.0242(4) 0.0209(4) 0.0036(3) 0.0037(3) 0.0013(3)
C28 0.0127(3) 0.0270(4) 0.0152(4) 0.0065(3) 0.0042(3) 0.0039(3)
C29 0.0186(4) 0.0407(6) 0.0248(5) 0.0168(4) 0.0021(3) 0.0067(4)

loop_
_atom_type_symbol
_atom_type_description
_atom_type_scat_dispersion_real
_atom_type_scat_dispersion_imag
_atom_type_scat_source
C C 0.0033 0.0016 'International Tables Vol C Tables 4.2.6.8 and 6.1.1.4'
H H 0.0000 0.0000 'International Tables Vol C Tables 4.2.6.8 and 6.1.1.4'
N N 0.0061 0.0033 'International Tables Vol C Tables 4.2.6.8 and 6.1.1.4'
Al Al 0.0645 0.0514 'International Tables Vol C Tables 4.2.6.8 and 6.1.1.4'

loop_
_geom_angle_atom_site_label_1
_geom_angle_atom_site_label_2
_geom_angle_atom_site_label_3
_geom_angle
_geom_angle_site_symmetry_1
_geom_angle_site_symmetry_3
_geom_angle_publ_flag
C2 Al1 C3 115.53(5) . . ?
C2 Al1 C1 114.82(6) . . ?
C3 Al1 C1 113.47(6) . . ?
C2 Al1 N1 102.45(5) . . ?
C3 Al1 N1 103.52(5) . . ?
C1 Al1 N1 105.02(5) . . ?
C21 N1 C11 111.69(7) . . ?
C21 N1 Al1 113.97(6) . . ?
C11 N1 Al1 110.80(6) . . ?
N1 C11 C12 113.36(8) . . ?
N13 C12 C11 112.11(8) . . ?
C18 N13 N14 112.48(8) . . ?
C18 N13 C12 127.36(9) . . ?
N14 N13 C12 120.13(8) . . ?
C16 N14 N13 104.93(9) . . ?
N14 C16 C17 110.98(10) . . ?
N14 C16 C15 120.38(10) . . ?
C17 C16 C15 128.63(10) . . ?
C18 C17 C16 105.55(9) . . ?
N13 C18 C17 106.05(9) . . ?
N13 C18 C19 122.02(10) . . ?
C17 C18 C19 131.92(10) . . ?
N1 C21 C22 112.11(7) . . ?
N23 C22 C21 112.09(8) . . ?
C28 N23 N24 112.50(9) . . ?
C28 N23 C22 128.15(9) . . ?
N24 N23 C22 119.35(8) . . ?
C26 N24 N23 104.77(9) . . ?
N24 C26 C27 111.03(10) . . ?
N24 C26 C25 121.05(11) . . ?
C27 C26 C25 127.92(10) . . ?
C28 C27 C26 105.77(9) . . ?
N23 C28 C27 105.93(9) . . ?
N23 C28 C29 122.98(10) . . ?
C27 C28 C29 131.07(10) . . ?

loop_
_geom_bond_atom_site_label_1
_geom_bond_atom_site_label_2
_geom_bond_distance
_geom_bond_site_symmetry_2
_geom_bond_publ_flag
Al1 C2 1.9797(13) . ?
Al1 C3 1.9800(15) . ?
Al1 C1 1.9865(12) . ?
Al1 N1 2.0370(11) . ?
N1 C21 1.4911(13) . ?
N1 C11 1.4970(13) . ?
C11 C12 1.5214(15) . ?
C12 N13 1.4586(13) . ?
N13 C18 1.3559(14) . ?
N13 N14 1.3616(13) . ?
N14 C16 1.3342(13) . ?
C15 C16 1.4945(17) . ?
C16 C17 1.4085(16) . ?
C17 C18 1.3846(16) . ?
C18 C19 1.4919(16) . ?
C21 C22 1.5225(15) . ?
C22 N23 1.4528(14) . ?
N23 C28 1.3602(13) . ?
N23 N24 1.3667(13) . ?
N24 C26 1.3365(14) . ?
C25 C26 1.4934(18) . ?
C26 C27 1.4100(16) . ?
C27 C28 1.3844(17) . ?
C28 C29 1.4920(16) . ?
